data_2233895
loop_
_publ_author_name
'Abdel-Aziz, Hatem A.'
'Al-Rashood, Khalid A.'
'Ghabbour, Hazem A.'
'Chantrapromma, Suchada'
'Fun, Hoong-Kun'

_publ_section_title
;
 5,6-Dimethyl-4-(thiophen-2-yl)-1<i>H</i>-pyrazolo[3,4-<i>b</i>]pyridin-3-amine
;
_journal_coeditor_code IS5063
_journal_issue 3
_journal_name_full 'Acta Crystallographica Section E'
_journal_page_first o612
_journal_page_last o613
_journal_paper_doi 10.1107/S1600536812004126
_journal_volume 68
_journal_year 2012
_chemical_formula_iupac 'C12 H12 N4 S'
_chemical_formula_moiety 'C12 H12 N4 S'
_chemical_formula_sum 'C12 H12 N4 S'
_chemical_formula_weight 244.33
_chemical_name_systematic
;
5,6-Dimethyl-4-(thiophen-2-yl)-1<i>H</i>-pyrazolo[3,4-<i>b</i>]pyridin-3-amine
;
_space_group_IT_number 14
_symmetry_cell_setting monoclinic
_symmetry_space_group_name_Hall '-P 2ybc'
_symmetry_space_group_name_H-M 'P 1 21/c 1'
_atom_sites_solution_hydrogens geom
_atom_sites_solution_primary direct
_atom_sites_solution_secondary difmap
_audit_creation_method SHELXL-97
_cell_angle_alpha 90.00
_cell_angle_beta 106.8090(10)
_cell_angle_gamma 90.00
_cell_formula_units_Z 4
_cell_length_a 10.0688(2)
_cell_length_b 8.0116(2)
_cell_length_c 15.7479(3)
_cell_measurement_reflns_used 2379
_cell_measurement_temperature 296(2)
_cell_measurement_theta_max 72.09
_cell_measurement_theta_min 4.59
_cell_volume 1216.06(5)
_computing_cell_refinement 'SAINT (Bruker, 2009)'
_computing_data_collection 'APEX2 (Bruker, 2009)'
_computing_data_reduction 'SAINT (Bruker, 2009)'
_computing_molecular_graphics 'SHELXTL (Sheldrick, 2008)'
_computing_publication_material
;
SHELXTL (Sheldrick, 2008) and PLATON (Spek, 2009)
;
_computing_structure_refinement 'SHELXTL (Sheldrick, 2008)'
_computing_structure_solution 'SHELXTL (Sheldrick, 2008)'
_diffrn_ambient_temperature 296(2)
_diffrn_measured_fraction_theta_full 0.992
_diffrn_measured_fraction_theta_max 0.992
_diffrn_measurement_device_type 'Bruker APEX DUO CCD area-detector'
_diffrn_measurement_method '\f and \w scans'
_diffrn_radiation_monochromator graphite
_diffrn_radiation_source 'sealed tube'
_diffrn_radiation_type CuK\a
_diffrn_radiation_wavelength 1.54178
_diffrn_reflns_av_R_equivalents 0.0399
_diffrn_reflns_av_sigmaI/netI 0.0266
_diffrn_reflns_limit_h_max 12
_diffrn_reflns_limit_h_min -11
_diffrn_reflns_limit_k_max 9
_diffrn_reflns_limit_k_min -9
_diffrn_reflns_limit_l_max 18
_diffrn_reflns_limit_l_min -19
_diffrn_reflns_number 15551
_diffrn_reflns_theta_full 72.09
_diffrn_reflns_theta_max 72.09
_diffrn_reflns_theta_min 4.59
_diffrn_standards_number 0
_exptl_absorpt_coefficient_mu 2.220
_exptl_absorpt_correction_T_max 0.7463
_exptl_absorpt_correction_T_min 0.4445
_exptl_absorpt_correction_type multi-scan
_exptl_absorpt_process_details '(SADABS; Bruker, 2009)'
_exptl_crystal_colour Orange
_exptl_crystal_density_diffrn 1.334
_exptl_crystal_density_method 'not measured'
_exptl_crystal_description Block
_exptl_crystal_F_000 512
_exptl_crystal_size_max 0.44
_exptl_crystal_size_mid 0.33
_exptl_crystal_size_min 0.14
_refine_diff_density_max 0.463
_refine_diff_density_min -0.339
_refine_ls_extinction_method none
_refine_ls_goodness_of_fit_ref 1.048
_refine_ls_hydrogen_treatment mixed
_refine_ls_matrix_type full
_refine_ls_number_parameters 185
_refine_ls_number_reflns 2379
_refine_ls_number_restraints 8
_refine_ls_restrained_S_all 1.052
_refine_ls_R_factor_all 0.0541
_refine_ls_R_factor_gt 0.0479
_refine_ls_shift/su_max 0.001
_refine_ls_shift/su_mean 0.001
_refine_ls_structure_factor_coef Fsqd
_refine_ls_weighting_details 'calc w=1/[\s^2^(Fo^2^)+(0.0775P)^2^+0.3031P] where P=(Fo^2^+2Fc^2^)/3'
_refine_ls_weighting_scheme calc
_refine_ls_wR_factor_gt 0.1331
_refine_ls_wR_factor_ref 0.1391
_reflns_number_gt 2073
_reflns_number_total 2379
_reflns_threshold_expression I>2\s(I)
_cod_data_source_file is5063.cif
_cod_data_source_block I
_cod_original_sg_symbol_H-M 'P 21/c'
_cod_database_code 2233895
_cod_database_fobs_code 2233895

loop_
_symmetry_equiv_pos_as_xyz
'x, y, z'
'-x, y+1/2, -z+1/2'
'-x, -y, -z'
'x, -y-1/2, z-1/2'

loop_
_atom_site_type_symbol
_atom_site_label
_atom_site_fract_x
_atom_site_fract_y
_atom_site_fract_z
_atom_site_U_iso_or_equiv
_atom_site_adp_type
_atom_site_calc_flag
_atom_site_refinement_flags
_atom_site_occupancy
_atom_site_symmetry_multiplicity
_atom_site_disorder_assembly
_atom_site_disorder_group
N N1 -0.02326(14) 0.27878(19) 0.44140(10) 0.0528(4) Uani d . 1 1 . .
N N2 0.17129(16) 0.4642(2) 0.48858(12) 0.0599(4) Uani d . 1 1 . .
H H2A 0.1338 0.5370 0.5145 0.072 Uiso calc R 1 1 . .
N N3 0.30572(15) 0.4725(2) 0.48332(12) 0.0573(4) Uani d . 1 1 . .
N N4 0.44670(17) 0.3121(3) 0.41915(12) 0.0628(5) Uani d . 1 1 . .
C C1 0.02348(19) 0.0354(2) 0.36199(12) 0.0529(4) Uani d . 1 1 . .
C C2 -0.06290(18) 0.1345(2) 0.39940(12) 0.0521(4) Uani d . 1 1 . .
C C3 0.10716(17) 0.3269(2) 0.44769(11) 0.0479(4) Uani d . 1 1 . .
C C4 0.32418(17) 0.3387(2) 0.43924(11) 0.0482(4) Uani d . 1 1 . .
C C5 0.20109(16) 0.2394(2) 0.41425(10) 0.0445(4) Uani d . 1 1 . .
C C6 0.15813(17) 0.0883(2) 0.37008(10) 0.0464(4) Uani d . 1 1 A .
C C7 0.2575(2) -0.0108(2) 0.33742(12) 0.0525(4) Uani d D 1 1 . .
C C8A 0.3425(11) -0.1330(14) 0.3854(6) 0.119(4) Uani d PD 0.777(4) 1 A 1
H H8AA 0.3419 -0.1694 0.4414 0.143 Uiso calc PR 0.777(4) 1 A 1
C C9A 0.4344(5) -0.1978(6) 0.3355(3) 0.0991(16) Uani d PD 0.777(4) 1 A 1
H H9AA 0.4944 -0.2875 0.3540 0.119 Uiso calc PR 0.777(4) 1 A 1
C C10A 0.4219(5) -0.1147(5) 0.2621(3) 0.0750(11) Uani d PD 0.777(4) 1 A 1
H H10A 0.4759 -0.1361 0.2244 0.090 Uiso calc PR 0.777(4) 1 A 1
S S1A 0.29738(18) 0.03657(17) 0.24181(9) 0.0761(4) Uani d PD 0.777(4) 1 A 1
C C8B 0.3177(14) 0.0482(17) 0.2633(8) 0.038(3) Uiso d PD 0.223(4) 1 A 2
H H8BA 0.2986 0.1484 0.2323 0.045 Uiso calc PR 0.223(4) 1 A 2
C C9B 0.411(3) -0.083(3) 0.2509(16) 0.131(9) Uiso d PD 0.223(4) 1 A 2
H H9BA 0.4619 -0.0808 0.2102 0.157 Uiso calc PR 0.223(4) 1 A 2
C C10B 0.411(3) -0.204(3) 0.3054(15) 0.131(9) Uiso d PD 0.223(4) 1 A 2
H H10B 0.4560 -0.3040 0.3027 0.157 Uiso calc PR 0.223(4) 1 A 2
S S1B 0.3270(16) -0.1710(17) 0.3810(8) 0.168(5) Uani d PD 0.223(4) 1 A 2
C C11 -0.0320(3) -0.1256(3) 0.31546(18) 0.0809(7) Uani d . 1 1 . .
H H11A 0.0367 -0.1750 0.2919 0.121 Uiso calc R 1 1 . .
H H11B -0.1144 -0.1031 0.2680 0.121 Uiso calc R 1 1 . .
H H11C -0.0536 -0.2011 0.3569 0.121 Uiso calc R 1 1 . .
C C12 -0.2079(2) 0.0787(3) 0.39368(16) 0.0687(6) Uani d . 1 1 . .
H H12A -0.2504 0.1587 0.4230 0.103 Uiso calc R 1 1 . .
H H12B -0.2045 -0.0281 0.4219 0.103 Uiso calc R 1 1 . .
H H12C -0.2612 0.0700 0.3325 0.103 Uiso calc R 1 1 . .
H H1N4 0.524(2) 0.373(3) 0.4497(15) 0.067(6) Uiso d . 1 1 . .
H H2N4 0.456(3) 0.214(4) 0.4039(19) 0.085(8) Uiso d . 1 1 . .

loop_
_atom_site_aniso_label
_atom_site_aniso_U_11
_atom_site_aniso_U_22
_atom_site_aniso_U_33
_atom_site_aniso_U_12
_atom_site_aniso_U_13
_atom_site_aniso_U_23
N1 0.0438(7) 0.0573(8) 0.0612(8) -0.0020(6) 0.0212(6) -0.0079(7)
N2 0.0477(8) 0.0560(9) 0.0829(11) -0.0053(6) 0.0296(8) -0.0224(8)
N3 0.0462(8) 0.0569(9) 0.0741(10) -0.0071(6) 0.0259(7) -0.0156(7)
N4 0.0468(8) 0.0693(11) 0.0791(11) -0.0066(8) 0.0290(8) -0.0206(9)
C1 0.0558(10) 0.0527(9) 0.0515(9) -0.0068(7) 0.0177(7) -0.0069(7)
C2 0.0481(9) 0.0580(10) 0.0514(9) -0.0072(7) 0.0164(7) -0.0038(7)
C3 0.0445(8) 0.0484(8) 0.0533(9) -0.0015(7) 0.0184(7) -0.0052(7)
C4 0.0433(8) 0.0515(9) 0.0526(9) -0.0011(7) 0.0187(7) -0.0040(7)
C5 0.0440(8) 0.0467(8) 0.0451(8) 0.0012(6) 0.0166(6) -0.0008(6)
C6 0.0509(9) 0.0483(8) 0.0423(8) 0.0006(7) 0.0172(7) -0.0014(6)
C7 0.0592(10) 0.0499(9) 0.0530(9) -0.0008(8) 0.0235(8) -0.0081(7)
C8A 0.153(6) 0.121(6) 0.117(5) 0.085(5) 0.092(5) 0.027(4)
C9A 0.118(3) 0.107(3) 0.083(3) 0.069(3) 0.047(2) 0.003(2)
C10A 0.081(2) 0.073(2) 0.090(2) 0.0043(16) 0.0528(19) -0.0218(18)
S1A 0.0992(9) 0.0783(6) 0.0670(7) 0.0156(5) 0.0495(7) 0.0042(5)
S1B 0.243(11) 0.120(5) 0.121(5) 0.095(6) 0.023(5) -0.004(4)
C11 0.0786(15) 0.0764(14) 0.0926(16) -0.0228(12) 0.0326(12) -0.0328(13)
C12 0.0530(11) 0.0785(13) 0.0775(13) -0.0143(10) 0.0235(10) -0.0093(11)

loop_
_atom_type_symbol
_atom_type_description
_atom_type_scat_dispersion_real
_atom_type_scat_dispersion_imag
_atom_type_scat_source
C C 0.0181 0.0091 'International Tables Vol C Tables 4.2.6.8 and 6.1.1.4'
H H 0.0000 0.0000 'International Tables Vol C Tables 4.2.6.8 and 6.1.1.4'
N N 0.0311 0.0180 'International Tables Vol C Tables 4.2.6.8 and 6.1.1.4'
S S 0.3331 0.5567 'International Tables Vol C Tables 4.2.6.8 and 6.1.1.4'

loop_
_geom_angle_atom_site_label_1
_geom_angle_atom_site_label_2
_geom_angle_atom_site_label_3
_geom_angle
C2 N1 C3 115.52(14)
C3 N2 N3 110.79(14)
C3 N2 H2A 124.6
N3 N2 H2A 124.6
C4 N3 N2 106.36(14)
C4 N4 H1N4 118.1(15)
C4 N4 H2N4 113(2)
H1N4 N4 H2N4 120(2)
C6 C1 C2 119.20(15)
C6 C1 C11 121.27(17)
C2 C1 C11 119.53(18)
N1 C2 C1 123.84(16)
N1 C2 C12 115.67(17)
C1 C2 C12 120.49(17)
N2 C3 N1 126.49(15)
N2 C3 C5 107.94(15)
N1 C3 C5 125.56(15)
N3 C4 N4 121.28(16)
N3 C4 C5 110.77(15)
N4 C4 C5 127.88(16)
C3 C5 C6 118.39(15)
C3 C5 C4 104.14(14)
C6 C5 C4 137.45(15)
C1 C6 C5 117.49(15)
C1 C6 C7 122.94(16)
C5 C6 C7 119.52(15)
C8A C7 C6 124.5(3)
C6 C7 S1B 124.2(5)
C8A C7 C8B 108.5(6)
C6 C7 C8B 123.6(5)
S1B C7 C8B 111.7(7)
C8A C7 S1A 112.1(3)
C6 C7 S1A 122.78(14)
S1B C7 S1A 112.9(5)
C7 C8A C9A 110.2(5)
C7 C8A H8AA 124.9
C9A C8A H8AA 124.9
C10A C9A C8A 112.2(4)
C10A C9A H9AA 123.9
C8A C9A H9AA 123.9
C9A C10A S1A 113.9(3)
C9A C10A H10A 123.1
S1A C10A H10A 123.1
C10A S1A C7 91.41(17)
C9B C8B C7 106.8(12)
C9B C8B H8BA 126.6
C7 C8B H8BA 126.6
C10B C9B C8B 109(2)
C10B C9B H9BA 125.5
C8B C9B H9BA 125.5
C9B C10B S1B 117.1(19)
C9B C10B H10B 121.5
S1B C10B H10B 121.5
C7 S1B C10B 94.1(11)
C1 C11 H11A 109.5
C1 C11 H11B 109.5
H11A C11 H11B 109.5
C1 C11 H11C 109.5
H11A C11 H11C 109.5
H11B C11 H11C 109.5
C2 C12 H12A 109.5
C2 C12 H12B 109.5
H12A C12 H12B 109.5
C2 C12 H12C 109.5
H12A C12 H12C 109.5
H12B C12 H12C 109.5

loop_
_geom_bond_atom_site_label_1
_geom_bond_atom_site_label_2
_geom_bond_distance
N1 C2 1.334(2)
N1 C3 1.344(2)
N2 C3 1.342(2)
N2 N3 1.381(2)
N2 H2A 0.8600
N3 C4 1.319(2)
N4 C4 1.376(2)
N4 H1N4 0.93(2)
N4 H2N4 0.83(3)
C1 C6 1.391(2)
C1 C2 1.425(3)
C1 C11 1.508(3)
C2 C12 1.504(3)
C3 C5 1.397(2)
C4 C5 1.429(2)
C5 C6 1.401(2)
C6 C7 1.481(2)
C7 C8A 1.374(9)
C7 S1B 1.527(11)
C7 C8B 1.537(14)
C7 S1A 1.709(2)
C8A C9A 1.472(6)
C8A H8AA 0.9300
C9A C10A 1.308(5)
C9A H9AA 0.9300
C10A S1A 1.706(4)
C10A H10A 0.9300
C8B C9B 1.462(19)
C8B H8BA 0.9300
C9B C10B 1.290(17)
C9B H9BA 0.9300
C10B S1B 1.669(17)
C10B H10B 0.9300
C11 H11A 0.9600
C11 H11B 0.9600
C11 H11C 0.9600
C12 H12A 0.9600
C12 H12B 0.9600
C12 H12C 0.9600

loop_
_geom_hbond_atom_site_label_D
_geom_hbond_atom_site_label_H
_geom_hbond_atom_site_label_A
_geom_hbond_site_symmetry_A
_geom_hbond_distance_DH
_geom_hbond_distance_HA
_geom_hbond_distance_DA
_geom_hbond_angle_DHA
_geom_hbond_publ_flag
N2 H2A N1 3_566 0.86 2.08 2.937(2) 171 y
N4 H1N4 N3 3_666 0.93(2) 2.13(2) 3.056(3) 176(2) y
C12 H12B Cg1 3_556 0.96 2.94 3.717(2) 139 y

loop_
_geom_torsion_atom_site_label_1
_geom_torsion_atom_site_label_2
_geom_torsion_atom_site_label_3
_geom_torsion_atom_site_label_4
_geom_torsion
C3 N2 N3 C4 -0.3(2)
C3 N1 C2 C1 -0.6(3)
C3 N1 C2 C12 178.93(17)
C6 C1 C2 N1 1.0(3)
C11 C1 C2 N1 -179.7(2)
C6 C1 C2 C12 -178.53(18)
C11 C1 C2 C12 0.7(3)
N3 N2 C3 N1 178.90(17)
N3 N2 C3 C5 0.3(2)
C2 N1 C3 N2 -178.20(18)
C2 N1 C3 C5 0.1(3)
N2 N3 C4 N4 177.36(18)
N2 N3 C4 C5 0.2(2)
N2 C3 C5 C6 178.62(15)
N1 C3 C5 C6 0.0(3)
N2 C3 C5 C4 -0.21(19)
N1 C3 C5 C4 -178.79(17)
N3 C4 C5 C3 0.0(2)
N4 C4 C5 C3 -176.92(19)
N3 C4 C5 C6 -178.47(19)
N4 C4 C5 C6 4.6(3)
C2 C1 C6 C5 -0.8(2)
C11 C1 C6 C5 179.96(19)
C2 C1 C6 C7 176.76(17)
C11 C1 C6 C7 -2.5(3)
C3 C5 C6 C1 0.3(2)
C4 C5 C6 C1 178.65(19)
C3 C5 C6 C7 -177.34(16)
C4 C5 C6 C7 1.0(3)
C1 C6 C7 C8A -86.7(7)
C5 C6 C7 C8A 90.8(7)
C1 C6 C7 S1B -72.2(8)
C5 C6 C7 S1B 105.4(8)
C1 C6 C7 C8B 116.5(6)
C5 C6 C7 C8B -66.0(6)
C1 C6 C7 S1A 103.4(2)
C5 C6 C7 S1A -79.1(2)
C6 C7 C8A C9A -176.1(5)
S1B C7 C8A C9A 91(3)
C8B C7 C8A C9A -16.4(11)
S1A C7 C8A C9A -5.3(10)
C7 C8A C9A C10A 5.6(11)
C8A C9A C10A S1A -3.3(8)
C9A C10A S1A C7 0.2(4)
C8A C7 S1A C10A 3.1(6)
C6 C7 S1A C10A 174.1(2)
S1B C7 S1A C10A -9.9(7)
C8B C7 S1A C10A 76(3)
C8A C7 C8B C9B 19.9(13)
C6 C7 C8B C9B 179.8(10)
S1B C7 C8B C9B 7.5(12)
S1A C7 C8B C9B -91(3)
C7 C8B C9B C10B 0.2(18)
C8B C9B C10B S1B -7(2)
C8A C7 S1B C10B -87(3)
C6 C7 S1B C10B 177.9(10)
C8B C7 S1B C10B -9.9(13)
S1A C7 S1B C10B 1.9(13)
C9B C10B S1B C7 11(2)
